data_4323719
loop_
_publ_author_name
'Chip Nataro'
'Leonard M. Thomas'
'Robert J. Angelici'

_publ_contact_author
;Prof. Robert J. Angelici
Department of Chemistry
Iowa State University
Ames, IA 50011
;
_publ_contact_author_email angelici@iastate.edu
_publ_contact_author_fax 515-293-0105
_publ_contact_author_phone 515-294-2603
_publ_section_title
;
 Cyclopentadienyl Ligand Effects on Enthalpies of Protonation of the Ru-Ru
 Bond in Cp'2Ru2(CO)4 Complexes
;
_journal_name_full 'Inorganic Chemistry'
_journal_page_first 6000
_journal_page_last 6008
_journal_paper_doi 10.1021/ic970181e
_journal_volume 36
_journal_year 1997
_chemical_formula_moiety 'C16 H12 O4 Ru2'
_chemical_formula_sum 'C16 H12 O4 Ru2'
_chemical_formula_weight 470.40
_chemical_name_systematic
;
 (1,2-biscyclopentadienylethane)diruthenium tetracarbonyl
;
_space_group_IT_number 14
_symmetry_cell_setting monoclinic
_symmetry_space_group_name_Hall '-P 2ybc'
_symmetry_space_group_name_H-M 'P 1 21/c 1'
_atom_sites_solution_hydrogens geom
_atom_sites_solution_primary direct
_atom_sites_solution_secondary difmap
_audit_creation_method SHELXL
_cell_angle_alpha 90.00
_cell_angle_beta 94.17(3)
_cell_angle_gamma 90.00
_cell_formula_units_Z 4
_cell_length_a 8.097(2)
_cell_length_b 13.376(3)
_cell_length_c 13.925(3)
_cell_measurement_reflns_used 25
_cell_measurement_temperature 293(2)
_cell_measurement_theta_max 17.40
_cell_measurement_theta_min 7.45
_cell_volume 1504.2(6)
_computing_cell_refinement 'CAD4 V5.0 (Enraf-Nonius, 198 )'
_computing_data_collection 'CAD4 V5.0 (Enraf-Nonius, 198 )'
_computing_data_reduction 'SHELXTL-Plus V4.0 (Siemens, 1990)'
_computing_molecular_graphics 'SHELXTL-Plus V4.0 (Siemens, 1990)'
_computing_publication_material 'SHELXL-93 (Sheldrick, 1993)'
_computing_structure_refinement 'SHELXL-93 (Sheldrick, 1993)'
_computing_structure_solution 'SHELXTL-Plus V4.0 (Siemens, 1990)'
_diffrn_ambient_temperature 293(2)
_diffrn_measurement_device 'Enraf-Nonius CAD4'
_diffrn_measurement_method 'omega scan'
_diffrn_radiation_monochromator graphite
_diffrn_radiation_source 'fine-focus sealed tube'
_diffrn_radiation_type MoK\a
_diffrn_radiation_wavelength 0.71073
_diffrn_reflns_av_R_equivalents 0.0516
_diffrn_reflns_av_sigmaI/netI 0.1011
_diffrn_reflns_limit_h_max 10
_diffrn_reflns_limit_h_min -1
_diffrn_reflns_limit_k_max 17
_diffrn_reflns_limit_k_min -1
_diffrn_reflns_limit_l_max 18
_diffrn_reflns_limit_l_min -18
_diffrn_reflns_number 4522
_diffrn_reflns_theta_max 27.47
_diffrn_reflns_theta_min 2.11
_diffrn_standards_decay_% 4.7
_diffrn_standards_interval_time '60 min'
_diffrn_standards_number 3
_exptl_absorpt_coefficient_mu 2.021
_exptl_absorpt_correction_T_max 0.623
_exptl_absorpt_correction_T_min 0.560
_exptl_absorpt_correction_type psi-scans
_exptl_absorpt_process_details SHELXTL
_exptl_crystal_colour orange
_exptl_crystal_density_diffrn 2.077
_exptl_crystal_density_meas ?
_exptl_crystal_density_method none
_exptl_crystal_description 'irregular triangle'
_exptl_crystal_F_000 912
_exptl_crystal_size_max 0.3
_exptl_crystal_size_mid 0.15
_exptl_crystal_size_min 0.03
_refine_diff_density_max 0.885
_refine_diff_density_min -0.572
_refine_diff_density_rms 0.154
_refine_ls_extinction_coef none
_refine_ls_extinction_expression none
_refine_ls_extinction_method none
_refine_ls_goodness_of_fit_all 1.039
_refine_ls_goodness_of_fit_obs 1.105
_refine_ls_hydrogen_treatment riding
_refine_ls_matrix_type full
_refine_ls_number_parameters 199
_refine_ls_number_reflns 3447
_refine_ls_number_restraints 0
_refine_ls_restrained_S_all 1.039
_refine_ls_restrained_S_obs 1.105
_refine_ls_R_factor_all 0.1185
_refine_ls_R_factor_obs 0.0503
_refine_ls_shift/esd_max 0.000
_refine_ls_shift/esd_mean 0.000
_refine_ls_structure_factor_coef Fsqd
_refine_ls_weighting_details 'w=1/[\s^2^(Fo^2^)+(0.0453P)^2^+0.2475P] where P=(Fo^2^+2Fc^2^)/3'
_refine_ls_weighting_scheme calc
_refine_ls_wR_factor_all 0.1220
_refine_ls_wR_factor_obs 0.1000
_reflns_number_observed 2115
_reflns_number_total 3447
_reflns_observed_criterion >2sigma(I)
_cod_data_source_file ic970181e_3.cif
_cod_data_source_block 7
_cod_depositor_comments
;
The following automatic conversions were performed:

'_exptl_crystal_density_meas' value 'not measured' was changed to '?'
- the value is perceived as not measured.

Automatic conversion script
Id: cif_fix_values 3008 2015-01-20 13:52:24Z robertas 

The following automatic conversions were performed:

'_refine_ls_weighting_scheme' value 'calc
w=1/[\s^2^(Fo^2^)+(0.0453P)^2^+0.2475P] where P=(Fo^2^+2Fc^2^)/3' was
changed to 'calc'. New tag '_refine_ls_weighting_details' was
created. The value of the new tag was set to
'w=1/[\s^2^(Fo^2^)+(0.0453P)^2^+0.2475P] where P=(Fo^2^+2Fc^2^)/3'.

Automatic conversion script
Id: cif_fix_values 3143 2015-03-26 13:38:13Z robertas 
;
_cod_original_sg_symbol_H-M 'P 21/c'
_cod_database_code 4323719

loop_
_symmetry_equiv_pos_as_xyz
'x, y, z'
'-x, y+1/2, -z+1/2'
'-x, -y, -z'
'x, -y-1/2, z-1/2'

loop_
_atom_site_aniso_label
_atom_site_aniso_U_11
_atom_site_aniso_U_22
_atom_site_aniso_U_33
_atom_site_aniso_U_23
_atom_site_aniso_U_13
_atom_site_aniso_U_12
Ru1 0.0322(3) 0.0302(3) 0.0367(3) 0.0041(3) 0.0029(3) 0.0026(3)
Ru2 0.0318(3) 0.0310(3) 0.0496(4) 0.0065(3) -0.0006(3) 0.0018(3)
O1 0.052(4) 0.109(6) 0.078(5) 0.011(5) 0.028(4) -0.018(4)
O2 0.046(4) 0.092(6) 0.123(7) -0.036(5) 0.016(4) 0.006(4)
O3 0.053(4) 0.073(4) 0.047(4) 0.002(4) -0.016(3) -0.005(4)
O4 0.095(5) 0.074(5) 0.042(4) -0.018(4) -0.012(4) 0.008(4)
C1 0.044(5) 0.049(5) 0.050(5) 0.007(4) 0.004(4) -0.003(4)
C2 0.055(6) 0.049(5) 0.060(6) -0.009(5) 0.005(5) 0.007(5)
C3 0.034(4) 0.046(5) 0.040(5) 0.009(4) 0.003(4) 0.009(4)
C4 0.047(5) 0.032(4) 0.049(5) -0.001(4) 0.006(4) 0.008(4)
C5 0.037(5) 0.046(5) 0.095(8) 0.003(5) 0.023(5) 0.016(4)
C6 0.056(5) 0.047(5) 0.050(5) -0.001(4) 0.011(4) 0.020(5)
C7 0.043(5) 0.030(4) 0.092(8) -0.005(5) 0.004(5) 0.003(4)
C8 0.060(6) 0.045(5) 0.062(6) 0.016(5) 0.007(5) 0.023(5)
C9 0.047(5) 0.044(5) 0.071(7) -0.004(5) -0.016(5) 0.017(5)
C10 0.038(5) 0.036(5) 0.085(7) 0.022(5) 0.025(5) -0.009(4)
C11 0.048(5) 0.055(6) 0.070(6) 0.008(5) -0.002(5) -0.014(5)
C12 0.060(6) 0.028(5) 0.105(9) 0.003(5) 0.023(6) -0.008(5)
C13 0.046(6) 0.065(7) 0.138(11) 0.063(8) -0.009(7) 0.006(6)
C14 0.073(7) 0.075(7) 0.059(6) 0.027(6) -0.003(6) -0.029(6)
C15 0.044(6) 0.074(7) 0.137(11) 0.027(8) 0.030(6) 0.018(6)
C16 0.072(7) 0.078(8) 0.102(9) 0.019(7) 0.050(7) 0.000(6)

loop_
_atom_site_label
_atom_site_type_symbol
_atom_site_fract_x
_atom_site_fract_y
_atom_site_fract_z
_atom_site_U_iso_or_equiv
_atom_site_thermal_displace_type
_atom_site_occupancy
_atom_site_calc_flag
_atom_site_refinement_flags
_atom_site_disorder_group
Ru1 Ru 0.68811(8) 0.18851(5) 0.39380(5) 0.0330(2) Uani 1 d . .
Ru2 Ru 0.66816(8) 0.38442(5) 0.34656(5) 0.0376(2) Uani 1 d . .
O1 O 0.3812(8) 0.1578(6) 0.4988(5) 0.078(2) Uani 1 d . .
O2 O 0.3444(8) 0.4372(6) 0.4264(6) 0.086(2) Uani 1 d . .
O3 O 0.4615(7) 0.2434(5) 0.2194(4) 0.059(2) Uani 1 d . .
O4 O 0.7951(9) 0.3374(5) 0.5499(5) 0.071(2) Uani 1 d . .
C1 C 0.4944(11) 0.1717(6) 0.4581(6) 0.047(2) Uani 1 d . .
C2 C 0.4685(12) 0.4182(7) 0.3970(7) 0.055(2) Uani 1 d . .
C3 C 0.5515(10) 0.2622(6) 0.2870(6) 0.040(2) Uani 1 d . .
C4 C 0.7391(10) 0.3155(6) 0.4733(6) 0.043(2) Uani 1 d . .
C5 C 0.9466(11) 0.1623(7) 0.3456(8) 0.058(3) Uani 1 d . .
C6 C 0.8350(11) 0.1054(7) 0.2848(6) 0.051(2) Uani 1 d . .
H6A H 0.8190(11) 0.1114(7) 0.2161(6) 0.080 Uiso 1 d R .
C7 C 0.7580(10) 0.0364(6) 0.3412(7) 0.055(2) Uani 1 d . .
H7A H 0.6820(10) -0.0149(6) 0.3185(7) 0.080 Uiso 1 d R .
C8 C 0.8231(11) 0.0511(7) 0.4379(7) 0.055(2) Uani 1 d . .
H8A H 0.7988(11) 0.0101(7) 0.4916(7) 0.080 Uiso 1 d R .
C9 C 0.9414(11) 0.1260(7) 0.4393(7) 0.055(2) Uani 1 d . .
H9A H 1.0116(11) 0.1470(7) 0.4942(7) 0.080 Uiso 1 d R .
C10 C 0.9060(10) 0.3945(6) 0.2674(7) 0.052(2) Uani 1 d . .
C11 C 0.9198(11) 0.4625(7) 0.3456(7) 0.058(2) Uani 1 d . .
H11A H 1.0054(11) 0.4611(7) 0.3970(7) 0.080 Uiso 1 d R .
C12 C 0.7952(12) 0.5312(6) 0.3335(8) 0.064(3) Uani 1 d . .
H12A H 0.7809(12) 0.5880(6) 0.3742(8) 0.080 Uiso 1 d R .
C13 C 0.7026(12) 0.5117(9) 0.2476(10) 0.084(4) Uani 1 d . .
H13A H 0.6152(12) 0.5528(9) 0.2189(10) 0.080 Uiso 1 d R .
C14 C 0.7682(13) 0.4290(9) 0.2061(7) 0.070(3) Uani 1 d . .
H14A H 0.7331(13) 0.4017(9) 0.1442(7) 0.080 Uiso 1 d R .
C15 C 1.0721(12) 0.2412(9) 0.3193(10) 0.084(4) Uani 1 d . .
H15A H 1.1712(12) 0.2077(9) 0.3032(10) 0.080 Uiso 1 d R .
H15B H 1.0993(12) 0.2812(9) 0.3754(10) 0.080 Uiso 1 d R .
C16 C 1.0190(14) 0.3096(8) 0.2418(9) 0.082(4) Uani 1 d . .
H16A H 1.1145(14) 0.3378(8) 0.2150(9) 0.080 Uiso 1 d R .
H16B H 0.9614(14) 0.2701(8) 0.1925(9) 0.080 Uiso 1 d R .

loop_
_atom_type_symbol
_atom_type_description
_atom_type_scat_dispersion_real
_atom_type_scat_dispersion_imag
_atom_type_scat_source
C C 0.0033 0.0016 'International Tables Vol C Tables 4.2.6.8 and 6.1.1.4'
H H 0.0000 0.0000 'International Tables Vol C Tables 4.2.6.8 and 6.1.1.4'
O O 0.0106 0.0060 'International Tables Vol C Tables 4.2.6.8 and 6.1.1.4'
Ru Ru -1.2594 0.8363 'International Tables Vol C Tables 4.2.6.8 and 6.1.1.4'

loop_
_geom_angle_atom_site_label_1
_geom_angle_atom_site_label_2
_geom_angle_atom_site_label_3
_geom_angle
_geom_angle_site_symmetry_1
_geom_angle_site_symmetry_3
_geom_angle_publ_flag
C1 Ru1 C3 88.8(3) . . yes
C1 Ru1 C4 89.0(3) . . yes
C3 Ru1 C4 94.1(3) . . no
C1 Ru1 C8 100.5(4) . . no
C3 Ru1 C8 146.9(4) . . no
C4 Ru1 C8 117.6(4) . . no
C1 Ru1 C7 106.6(3) . . no
C3 Ru1 C7 109.6(3) . . no
C4 Ru1 C7 151.5(3) . . no
C8 Ru1 C7 37.3(3) . . no
C1 Ru1 C9 126.5(4) . . no
C3 Ru1 C9 144.6(3) . . no
C4 Ru1 C9 90.7(3) . . no
C8 Ru1 C9 36.1(3) . . no
C7 Ru1 C9 60.8(3) . . no
C1 Ru1 C5 160.6(4) . . no
C3 Ru1 C5 108.8(3) . . no
C4 Ru1 C5 97.7(3) . . no
C8 Ru1 C5 60.3(3) . . no
C7 Ru1 C5 60.3(3) . . no
C9 Ru1 C5 35.9(3) . . no
C1 Ru1 C6 138.9(4) . . no
C3 Ru1 C6 91.8(3) . . no
C4 Ru1 C6 131.8(3) . . no
C8 Ru1 C6 60.5(3) . . no
C7 Ru1 C6 35.7(3) . . no
C9 Ru1 C6 60.1(3) . . no
C5 Ru1 C6 36.2(3) . . no
C1 Ru1 Ru2 101.2(3) . . yes
C3 Ru1 Ru2 48.3(2) . . no
C4 Ru1 Ru2 48.4(2) . . no
C8 Ru1 Ru2 153.7(3) . . no
C7 Ru1 Ru2 144.1(3) . . no
C9 Ru1 Ru2 117.6(2) . . no
C5 Ru1 Ru2 96.8(2) . . no
C6 Ru1 Ru2 109.6(2) . . no
C2 Ru2 C3 87.7(4) . . yes
C2 Ru2 C4 88.9(4) . . yes
C3 Ru2 C4 94.8(3) . . no
C2 Ru2 C13 101.5(4) . . no
C3 Ru2 C13 116.0(5) . . no
C4 Ru2 C13 147.6(4) . . no
C2 Ru2 C12 103.6(4) . . no
C3 Ru2 C12 151.4(4) . . no
C4 Ru2 C12 111.5(4) . . no
C13 Ru2 C12 36.4(4) . . no
C2 Ru2 C14 129.8(4) . . no
C3 Ru2 C14 92.5(4) . . no
C4 Ru2 C14 140.9(4) . . no
C13 Ru2 C14 35.8(4) . . no
C12 Ru2 C14 59.9(4) . . no
C2 Ru2 C11 133.5(4) . . no
C3 Ru2 C11 138.6(3) . . no
C4 Ru2 C11 91.0(3) . . no
C13 Ru2 C11 59.7(4) . . no
C12 Ru2 C11 35.1(3) . . no
C14 Ru2 C11 59.8(3) . . no
C2 Ru2 C10 161.6(4) . . no
C3 Ru2 C10 103.5(3) . . no
C4 Ru2 C10 104.5(3) . . no
C13 Ru2 C10 60.6(3) . . no
C12 Ru2 C10 60.0(3) . . no
C14 Ru2 C10 36.7(3) . . no
C11 Ru2 C10 36.0(3) . . no
C2 Ru2 Ru1 100.5(3) . . yes
C3 Ru2 Ru1 48.5(2) . . no
C4 Ru2 Ru1 48.9(2) . . no
C13 Ru2 Ru1 152.4(4) . . no
C12 Ru2 Ru1 148.6(3) . . no
C14 Ru2 Ru1 116.7(3) . . no
C11 Ru2 Ru1 113.9(2) . . no
C10 Ru2 Ru1 97.9(2) . . no
O1 C1 Ru1 176.8(8) . . yes
O2 C2 Ru2 178.3(9) . . yes
O3 C3 Ru2 137.8(7) . . yes
O3 C3 Ru1 138.8(7) . . yes
Ru2 C3 Ru1 83.1(3) . . no
O4 C4 Ru2 138.2(7) . . yes
O4 C4 Ru1 138.7(7) . . yes
Ru2 C4 Ru1 82.8(3) . . no
C9 C5 C6 108.1(8) . . no
C9 C5 C15 122.0(10) . . no
C6 C5 C15 129.4(10) . . no
C9 C5 Ru1 71.7(5) . . no
C6 C5 Ru1 72.4(5) . . no
C15 C5 Ru1 127.4(6) . . no
C7 C6 C5 108.2(8) . . no
C7 C6 Ru1 70.7(5) . . no
C5 C6 Ru1 71.4(5) . . no
C6 C7 C8 107.0(8) . . no
C6 C7 Ru1 73.6(5) . . no
C8 C7 Ru1 69.7(5) . . no
C9 C8 C7 108.8(9) . . no
C9 C8 Ru1 74.3(5) . . no
C7 C8 Ru1 73.1(5) . . no
C8 C9 C5 107.8(9) . . no
C8 C9 Ru1 69.6(5) . . no
C5 C9 Ru1 72.4(5) . . no
C11 C10 C14 105.4(9) . . no
C11 C10 C16 130.2(10) . . no
C14 C10 C16 123.9(11) . . no
C11 C10 Ru2 72.0(5) . . no
C14 C10 Ru2 70.1(5) . . no
C16 C10 Ru2 127.7(6) . . no
C12 C11 C10 108.8(9) . . no
C12 C11 Ru2 70.0(5) . . no
C10 C11 Ru2 72.0(5) . . no
C11 C12 C13 109.1(10) . . no
C11 C12 Ru2 74.9(5) . . no
C13 C12 Ru2 71.4(6) . . no
C14 C13 C12 108.2(9) . . no
C14 C13 Ru2 73.3(6) . . no
C12 C13 Ru2 72.2(6) . . no
C13 C14 C10 108.5(10) . . no
C13 C14 Ru2 70.9(6) . . no
C10 C14 Ru2 73.2(5) . . no
C16 C15 C5 116.5(10) . . yes
C15 C16 C10 116.6(9) . . yes

loop_
_geom_bond_atom_site_label_1
_geom_bond_atom_site_label_2
_geom_bond_distance
_geom_bond_site_symmetry_2
_geom_bond_publ_flag
Ru1 C1 1.875(9) . yes
Ru1 C3 2.041(8) . yes
Ru1 C4 2.053(8) . yes
Ru1 C8 2.203(8) . no
Ru1 C7 2.248(8) . no
Ru1 C9 2.262(8) . no
Ru1 C5 2.271(8) . no
Ru1 C6 2.284(8) . no
Ru1 Ru2 2.7037(10) . yes
Ru2 C2 1.864(9) . yes
Ru2 C3 2.035(9) . yes
Ru2 C4 2.037(8) . yes
Ru2 C13 2.221(10) . no
Ru2 C12 2.230(8) . no
Ru2 C14 2.251(9) . no
Ru2 C11 2.290(9) . no
Ru2 C10 2.291(8) . no
O1 C1 1.128(10) . yes
O2 C2 1.141(10) . yes
O3 C3 1.175(9) . yes
O4 C4 1.165(9) . yes
C5 C9 1.396(13) . no
C5 C6 1.414(13) . no
C5 C15 1.529(13) . yes
C6 C7 1.389(12) . no
C7 C8 1.423(13) . no
C8 C9 1.386(12) . no
C10 C11 1.416(13) . no
C10 C14 1.431(13) . no
C10 C16 1.517(13) . yes
C11 C12 1.366(12) . no
C12 C13 1.390(15) . no
C13 C14 1.37(2) . no
C15 C16 1.455(15) . yes
